data_1525973
loop_
_publ_author_name
'Elemans, J.B.A.A.'
'van Laar, B.'
'Loopstra, B.O.'

_publ_section_title
;
 The crystallographic and magnetic structure of Ni (I O3)2 (H2 O)2
;
_journal_name_full 'Physica (Utrecht) (18,1952-78,1974)'
_journal_page_first 215
_journal_page_last 220
_journal_volume 57
_journal_year 1972
_chemical_formula_sum 'D4 I2 Ni O8'
_chemical_name_systematic 'Ni (I O3)2 (D2 O)2'
_space_group_IT_number 61
_symmetry_space_group_name_Hall '-P 2ac 2ab'
_symmetry_space_group_name_H-M 'P b c a'
_cell_angle_alpha 90
_cell_angle_beta 90
_cell_angle_gamma 90
_cell_formula_units_Z 4
_cell_length_a 9.158
_cell_length_b 12.206
_cell_length_c 6.584
_cell_volume 735.976
_citation_journal_id_ASTM PHYSAG
_cod_data_source_file Elemans_PHYSAG_1972_496.cif
_cod_data_source_block D4I2Ni1O8
_cod_original_cell_volume 735.9763
_cod_original_formula_sum 'D4 I2 Ni1 O8'
_cod_database_code 1525973

loop_
_symmetry_equiv_pos_as_xyz
x,y,z
-x+1/2,-y,z+1/2
x+1/2,-y+1/2,-z
-x,y+1/2,-z+1/2
-x,-y,-z
x-1/2,y,-z-1/2
-x-1/2,y-1/2,z
x,-y-1/2,z-1/2

loop_
_atom_site_label
_atom_site_type_symbol
_atom_site_fract_x
_atom_site_fract_y
_atom_site_fract_z
_atom_site_occupancy
_atom_site_U_iso_or_equiv
O2 O-2 0.281 0.046 0.443 1 0.0
Ni1 Ni+2 0 0 0 1 0.0
I1 I+5 0.268 0.134 0.213 1 0.0
D1 D+1 0.095 0.145 0.757 1 0.0
D2 D+1 0.926 0.149 0.731 1 0.0
O3 O-2 0.28 0.272 0.325 1 0.0
O1 O-2 0.077 0.129 0.194 1 0.0
O4 O-2 0.011 0.101 0.737 1 0.0
